data_4131908
loop_
_publ_author_name
'Pangia, Thomas M.'
'Davies, Casey G.'
'Prendergast, Joshua R.'
'Gordon, Jesse B.'
'Siegler, Maxime A.'
'Jameson, Guy N. L.'
'Goldberg, David P.'

_publ_section_title
;
 Observation of Radical Rebound in a Mononuclear Nonheme Iron Model
 Complex.
;
_journal_issue 12
_journal_name_full 'Journal of the American Chemical Society'
_journal_page_first 4191
_journal_page_last 4194
_journal_paper_doi 10.1021/jacs.7b12707
_journal_volume 140
_journal_year 2018
_chemical_formula_moiety 'C38 H32 Fe N5 O, Cl O4, 0.382(C2 H3 N), 0.618(C H4 O)'
_chemical_formula_sum 'C39.38 H35.62 Cl Fe N5.38 O5.62'
_chemical_formula_weight 765.47
_space_group_crystal_system monoclinic
_space_group_IT_number 14
_space_group_name_Hall '-P 2yn'
_space_group_name_H-M_alt 'P 1 21/n 1'
_atom_sites_solution_hydrogens geom
_atom_sites_solution_primary direct
_atom_sites_solution_secondary difmap
_audit_creation_method SHELXL-2014/7
_cell_angle_alpha 90
_cell_angle_beta 104.954(3)
_cell_angle_gamma 90
_cell_formula_units_Z 4
_cell_length_a 10.1120(3)
_cell_length_b 22.0629(6)
_cell_length_c 16.4935(4)
_cell_measurement_reflns_used 13134
_cell_measurement_temperature 110(2)
_cell_measurement_theta_max 27.68
_cell_measurement_theta_min 2.77
_cell_volume 3555.08(17)
_computing_cell_refinement
;
CrysAlisPro, Agilent Technologies,
Version 1.171.36.32 (release 02-08-2013 CrysAlis171 .NET)
(compiled Aug  2 2013,16:46:58)
;
_computing_data_collection
;        
CrysAlisPro, Agilent Technologies,
Version 1.171.36.32 (release 02-08-2013 CrysAlis171 .NET)
(compiled Aug  2 2013,16:46:58)
;
_computing_data_reduction
;
CrysAlisPro, Agilent Technologies,
Version 1.171.36.32 (release 02-08-2013 CrysAlis171 .NET)
(compiled Aug  2 2013,16:46:58)
;
_computing_molecular_graphics 'SHELXTL v6.10 (Sheldrick, 2008)'
_computing_publication_material 'SHELXTL v6.10 (Sheldrick, 2008)'
_computing_structure_refinement 'SHELXL-2014 (Sheldrick, 2014)'
_computing_structure_solution 'SHELXS-2014 (Sheldrick, 2014)'
_diffrn_ambient_temperature 110(2)
_diffrn_measured_fraction_theta_full 0.999
_diffrn_measured_fraction_theta_max 0.999
_diffrn_measurement_device_type 'SuperNova, Dual, Cu at zero, Atlas'
_diffrn_measurement_method '\w scans'
_diffrn_radiation_monochromator mirror
_diffrn_radiation_source 'SuperNova (Mo) X-ray Source'
_diffrn_radiation_type MoK\a
_diffrn_radiation_wavelength 0.71073
_diffrn_reflns_av_R_equivalents 0.0244
_diffrn_reflns_av_unetI/netI 0.0259
_diffrn_reflns_Laue_measured_fraction_full 0.999
_diffrn_reflns_Laue_measured_fraction_max 0.999
_diffrn_reflns_limit_h_max 13
_diffrn_reflns_limit_h_min -13
_diffrn_reflns_limit_k_max 28
_diffrn_reflns_limit_k_min -20
_diffrn_reflns_limit_l_max 21
_diffrn_reflns_limit_l_min -21
_diffrn_reflns_number 28564
_diffrn_reflns_point_group_measured_fraction_full 0.999
_diffrn_reflns_point_group_measured_fraction_max 0.999
_diffrn_reflns_theta_full 25.242
_diffrn_reflns_theta_max 27.499
_diffrn_reflns_theta_min 2.336
_exptl_absorpt_coefficient_mu 0.555
_exptl_absorpt_correction_T_max 0.915
_exptl_absorpt_correction_T_min 0.838
_exptl_absorpt_correction_type analytical
_exptl_absorpt_process_details
;
CrysAlisPro, Agilent Technologies,
Version 1.171.36.32 (release 02-08-2013 CrysAlis171 .NET)
(compiled Aug  2 2013,16:46:58)
Analytical numeric absorption correction using a multifaceted crystal
			model based on expressions derived by R.C. Clark & J.S. Reid.
(Clark, R. C. & Reid, J. S. (1995). Acta Cryst. A51, 887-897)
;
_exptl_crystal_colour orange
_exptl_crystal_density_diffrn 1.430
_exptl_crystal_description block
_exptl_crystal_F_000 1590
_exptl_crystal_size_max 0.41
_exptl_crystal_size_mid 0.35
_exptl_crystal_size_min 0.22
_refine_diff_density_max 0.521
_refine_diff_density_min -0.320
_refine_diff_density_rms 0.050
_refine_ls_extinction_method none
_refine_ls_goodness_of_fit_ref 1.036
_refine_ls_hydrogen_treatment constr
_refine_ls_matrix_type full
_refine_ls_number_parameters 542
_refine_ls_number_reflns 8157
_refine_ls_number_restraints 123
_refine_ls_restrained_S_all 1.038
_refine_ls_R_factor_all 0.0436
_refine_ls_R_factor_gt 0.0361
_refine_ls_shift/su_max 0.001
_refine_ls_shift/su_mean 0.000
_refine_ls_structure_factor_coef Fsqd
_refine_ls_weighting_details 'w=1/[\s^2^(Fo^2^)+(0.0387P)^2^+2.2997P] where P=(Fo^2^+2Fc^2^)/3'
_refine_ls_weighting_scheme calc
_refine_ls_wR_factor_gt 0.0884
_refine_ls_wR_factor_ref 0.0927
_reflns_Friedel_coverage 0.000
_reflns_number_gt 7099
_reflns_number_total 8157
_reflns_threshold_expression 'I > 2\s(I)'
_cod_data_source_file ja7b12707_si_001.cif
_cod_data_source_block 1
_cod_original_sg_symbol_H-M 'P 21/n'
_cod_database_code 4131908
_shelx_shelxl_version_number 2014/7
_shelx_space_group_comment
;
The symmetry employed for this shelxl refinement is uniquely defined
by the following loop, which should always be used as a source of
symmetry information in preference to the above space-group names.
They are only intended as comments.
;

loop_
_space_group_symop_operation_xyz
'x, y, z'
'-x+1/2, y+1/2, -z+1/2'
'-x, -y, -z'
'x-1/2, -y-1/2, z-1/2'

loop_
_atom_site_label
_atom_site_type_symbol
_atom_site_fract_x
_atom_site_fract_y
_atom_site_fract_z
_atom_site_U_iso_or_equiv
_atom_site_adp_type
_atom_site_occupancy
_atom_site_site_symmetry_order
_atom_site_calc_flag
_atom_site_refinement_flags_posn
_atom_site_refinement_flags_adp
_atom_site_refinement_flags_occupancy
_atom_site_disorder_assembly
_atom_site_disorder_group
Fe1 Fe 0.39091(2) 0.11442(2) 0.80991(2) 0.02072(7) Uani 1 1 d . . . . .
C1 C 0.13613(19) -0.04956(9) 0.89003(12) 0.0339(4) Uani 1 1 d . . . . .
H1 H 0.0675 -0.0367 0.9162 0.041 Uiso 1 1 calc R U . . .
C2 C 0.1169(2) -0.10177(9) 0.84178(14) 0.0441(5) Uani 1 1 d . . . . .
H2 H 0.0349 -0.1244 0.8347 0.053 Uiso 1 1 calc R U . . .
C3 C 0.2161(2) -0.12110(9) 0.80386(13) 0.0426(5) Uani 1 1 d . . . . .
H3 H 0.2021 -0.1568 0.7706 0.051 Uiso 1 1 calc R U . . .
C4 C 0.3361(2) -0.08829(9) 0.81432(12) 0.0352(4) Uani 1 1 d . . . . .
H4 H 0.4047 -0.1018 0.7885 0.042 Uiso 1 1 calc R U . . .
C5 C 0.35657(18) -0.03562(8) 0.86254(11) 0.0264(4) Uani 1 1 d . . . . .
H5 H 0.4391 -0.0133 0.8696 0.032 Uiso 1 1 calc R U . . .
C6 C 0.25656(17) -0.01563(8) 0.90032(10) 0.0246(3) Uani 1 1 d . . . . .
C7 C 0.27821(16) 0.03925(8) 0.95460(10) 0.0220(3) Uani 1 1 d . . . . .
C8 C 0.24770(18) 0.03663(8) 1.03246(11) 0.0277(4) Uani 1 1 d . . . . .
H8 H 0.2064 0.0014 1.0481 0.033 Uiso 1 1 calc R U . . .
C9 C 0.27753(18) 0.08519(9) 1.08641(11) 0.0300(4) Uani 1 1 d . . . . .
H9 H 0.2593 0.0835 1.1401 0.036 Uiso 1 1 calc R U . . .
C10 C 0.33471(17) 0.13661(8) 1.06100(10) 0.0253(3) Uani 1 1 d . . . . .
H10 H 0.3580 0.1706 1.0973 0.030 Uiso 1 1 calc R U . . .
C11 C 0.35728(15) 0.13754(7) 0.98158(9) 0.0195(3) Uani 1 1 d . . . . .
C12 C 0.40364(16) 0.19563(7) 0.94731(9) 0.0192(3) Uani 1 1 d . . . . .
H12 H 0.4457 0.2239 0.9943 0.023 Uiso 1 1 calc R U . . .
C13 C 0.27540(16) 0.22344(7) 0.89100(9) 0.0196(3) Uani 1 1 d . . . . .
C14 C 0.20356(18) 0.26817(8) 0.92079(10) 0.0250(3) Uani 1 1 d . . . . .
H14 H 0.2382 0.2847 0.9753 0.030 Uiso 1 1 calc R U . . .
C15 C 0.08055(19) 0.28821(8) 0.86962(11) 0.0298(4) Uani 1 1 d . . . . .
H15 H 0.0289 0.3186 0.8884 0.036 Uiso 1 1 calc R U . . .
C16 C 0.03451(19) 0.26317(8) 0.79097(11) 0.0288(4) Uani 1 1 d . . . . .
H16 H -0.0501 0.2759 0.7549 0.035 Uiso 1 1 calc R U . . .
C17 C 0.11251(17) 0.21908(8) 0.76446(10) 0.0234(3) Uani 1 1 d . . . . .
C18 C 0.06497(19) 0.19274(8) 0.67910(10) 0.0277(4) Uani 1 1 d . . . . .
C19 C 0.1471(2) 0.19718(9) 0.62318(11) 0.0335(4) Uani 1 1 d . . . . .
H19 H 0.2310 0.2188 0.6389 0.040 Uiso 1 1 calc R U . . .
C20 C 0.1065(3) 0.17013(10) 0.54477(11) 0.0429(5) Uani 1 1 d . . . . .
H20 H 0.1629 0.1727 0.5069 0.052 Uiso 1 1 calc R U . . .
C21 C -0.0170(3) 0.13938(11) 0.52221(12) 0.0508(6) Uani 1 1 d . . . . .
H21 H -0.0445 0.1203 0.4689 0.061 Uiso 1 1 calc R U . . .
C22 C -0.1007(2) 0.13615(11) 0.57666(13) 0.0471(6) Uani 1 1 d . . . . .
H22 H -0.1856 0.1153 0.5603 0.056 Uiso 1 1 calc R U . . .
C23 C -0.0604(2) 0.16344(9) 0.65514(11) 0.0363(4) Uani 1 1 d . . . . .
H23 H -0.1184 0.1620 0.6921 0.044 Uiso 1 1 calc R U . . .
C24 C 0.54078(17) 0.23419(7) 0.85365(10) 0.0207(3) Uani 1 1 d . . . . .
H24A H 0.6322 0.2489 0.8849 0.025 Uiso 1 1 calc R U . . .
H24B H 0.4741 0.2672 0.8526 0.025 Uiso 1 1 calc R U . . .
C25 C 0.54379(16) 0.21920(8) 0.76436(10) 0.0215(3) Uani 1 1 d . . . . .
C26 C 0.61691(19) 0.25516(9) 0.72217(11) 0.0299(4) Uani 1 1 d . . . . .
H26 H 0.6698 0.2884 0.7495 0.036 Uiso 1 1 calc R U . . .
C27 C 0.6112(2) 0.24163(10) 0.63935(12) 0.0393(5) Uani 1 1 d . . . . .
H27 H 0.6584 0.2662 0.6087 0.047 Uiso 1 1 calc R U . . .
C28 C 0.5368(2) 0.19230(11) 0.60168(11) 0.0404(5) Uani 1 1 d . . . . .
H28 H 0.5332 0.1818 0.5453 0.048 Uiso 1 1 calc R U . . .
C29 C 0.4679(2) 0.15861(11) 0.64759(11) 0.0383(5) Uani 1 1 d . . . . .
H29 H 0.4172 0.1243 0.6220 0.046 Uiso 1 1 calc DR U . . .
C30 C 0.62751(16) 0.15212(8) 0.95297(9) 0.0215(3) Uani 1 1 d . . . . .
H30A H 0.5992 0.1179 0.9835 0.026 Uiso 1 1 calc R U . . .
H30B H 0.6756 0.1820 0.9951 0.026 Uiso 1 1 calc R U . . .
C31 C 0.72484(16) 0.12912(8) 0.90490(10) 0.0220(3) Uani 1 1 d . . . . .
C32 C 0.86052(17) 0.14819(8) 0.92610(11) 0.0275(4) Uani 1 1 d . . . . .
H32 H 0.8887 0.1789 0.9674 0.033 Uiso 1 1 calc R U . . .
C33 C 0.95564(18) 0.12339(9) 0.88820(12) 0.0330(4) Uani 1 1 d . . . . .
H33 H 1.0484 0.1363 0.9038 0.040 Uiso 1 1 calc R U . . .
C34 C 0.91250(18) 0.07936(9) 0.82711(12) 0.0322(4) Uani 1 1 d . . . . .
H34 H 0.9768 0.0620 0.8009 0.039 Uiso 1 1 calc R U . . .
C35 C 0.77721(18) 0.06020(8) 0.80354(11) 0.0282(4) Uani 1 1 d . . . . .
H35 H 0.7497 0.0306 0.7606 0.034 Uiso 1 1 calc R U . . .
C36 C 0.68049(17) 0.08421(8) 0.84257(10) 0.0237(3) Uani 1 1 d . . . . .
N1 N 0.33049(13) 0.08986(6) 0.92868(8) 0.0188(3) Uani 1 1 d . . . . .
N2 N 0.23184(14) 0.19881(6) 0.81408(8) 0.0197(3) Uani 1 1 d . . . . .
N3 N 0.50284(13) 0.18110(6) 0.89803(8) 0.0179(3) Uani 1 1 d . . . . .
N4 N 0.46918(15) 0.17222(7) 0.72732(8) 0.0267(3) Uani 1 1 d . . . . .
N5 N 0.23872(14) 0.06702(6) 0.72493(9) 0.0240(3) Uani 1 1 d D . . . .
C37 C 0.15784(18) 0.03616(8) 0.68517(11) 0.0276(4) Uani 1 1 d D . . . .
C38 C 0.0528(2) -0.00436(11) 0.63772(15) 0.0518(6) Uani 1 1 d D . . . .
H38A H 0.0614 -0.0440 0.6654 0.078 Uiso 1 1 calc R U . . .
H38B H 0.0638 -0.0091 0.5808 0.078 Uiso 1 1 calc R U . . .
H38C H -0.0378 0.0127 0.6350 0.078 Uiso 1 1 calc R U . . .
O1 O 0.55328(12) 0.06334(6) 0.82354(8) 0.0302(3) Uani 1 1 d . . . . .
Cl1 Cl 0.2598(2) 0.10359(8) 0.36033(13) 0.0292(3) Uani 0.780(7) 1 d D U P A 1
O2 O 0.3148(4) 0.11867(16) 0.2903(2) 0.0424(7) Uani 0.780(7) 1 d D U P A 1
O3 O 0.3449(3) 0.13034(18) 0.43514(16) 0.0465(7) Uani 0.780(7) 1 d D U P A 1
O4 O 0.2622(2) 0.03871(9) 0.3717(2) 0.0534(8) Uani 0.780(7) 1 d D U P A 1
O5 O 0.1225(4) 0.1255(3) 0.3455(4) 0.0359(10) Uani 0.780(7) 1 d D U P A 1
Cl1' Cl 0.2325(8) 0.1085(4) 0.3729(5) 0.0397(14) Uani 0.220(7) 1 d D U P A 2
O2' O 0.2872(14) 0.0992(6) 0.3010(7) 0.047(3) Uani 0.220(7) 1 d D U P A 2
O3' O 0.3096(9) 0.1582(5) 0.4205(6) 0.042(2) Uani 0.220(7) 1 d D U P A 2
O4' O 0.2493(8) 0.0570(4) 0.4263(7) 0.054(3) Uani 0.220(7) 1 d D U P A 2
O5' O 0.0921(13) 0.1271(10) 0.3488(12) 0.028(3) Uani 0.220(7) 1 d D U P A 2
C1S C 0.388(2) -0.0270(7) 0.5847(18) 0.0678(19) Uani 0.618(2) 1 d . U P B 1
H1S1 H 0.4445 0.0067 0.6131 0.102 Uiso 0.618(2) 1 calc R U P B 1
H1S2 H 0.4362 -0.0480 0.5484 0.102 Uiso 0.618(2) 1 calc R U P B 1
H1S3 H 0.3710 -0.0553 0.6266 0.102 Uiso 0.618(2) 1 calc R U P B 1
O1S O 0.2622(3) -0.00433(17) 0.53557(19) 0.0674(9) Uani 0.618(2) 1 d . U P B 1
H1S H 0.2714 0.0065 0.4885 0.101 Uiso 0.618(2) 1 calc R U P B 1
N1S N 0.3245(7) -0.0779(3) 0.5778(5) 0.085(2) Uani 0.382(2) 1 d D U P C 2
C3S C 0.393(4) -0.0365(12) 0.587(3) 0.0678(19) Uani 0.382(2) 1 d D U P C 2
C2S C 0.4800(8) 0.0156(3) 0.6041(4) 0.0554(18) Uani 0.382(2) 1 d D U P C 2
H2S1 H 0.4757 0.0334 0.6578 0.083 Uiso 0.382(2) 1 calc R U P C 2
H2S2 H 0.4493 0.0455 0.5593 0.083 Uiso 0.382(2) 1 calc DR U P C 2
H2S3 H 0.5744 0.0037 0.6070 0.083 Uiso 0.382(2) 1 calc R U P C 2

loop_
_atom_site_aniso_label
_atom_site_aniso_U_11
_atom_site_aniso_U_22
_atom_site_aniso_U_33
_atom_site_aniso_U_23
_atom_site_aniso_U_13
_atom_site_aniso_U_12
Fe1 0.02096(12) 0.02410(13) 0.01987(12) -0.00663(9) 0.01025(9) -0.00653(9)
C1 0.0266(9) 0.0335(10) 0.0387(10) 0.0112(8) 0.0034(8) -0.0045(8)
C2 0.0404(12) 0.0329(11) 0.0500(12) 0.0083(9) -0.0044(10) -0.0157(9)
C3 0.0540(13) 0.0256(10) 0.0376(10) -0.0013(8) -0.0072(10) -0.0049(9)
C4 0.0422(11) 0.0264(10) 0.0325(9) -0.0011(7) 0.0013(8) 0.0053(8)
C5 0.0247(9) 0.0232(9) 0.0289(8) 0.0026(7) 0.0026(7) 0.0010(7)
C6 0.0230(8) 0.0227(8) 0.0260(8) 0.0078(6) 0.0027(7) 0.0003(7)
C7 0.0160(7) 0.0253(8) 0.0252(8) 0.0058(6) 0.0059(6) 0.0033(6)
C8 0.0241(8) 0.0319(9) 0.0302(8) 0.0111(7) 0.0122(7) 0.0042(7)
C9 0.0288(9) 0.0418(11) 0.0235(8) 0.0091(7) 0.0140(7) 0.0088(8)
C10 0.0245(8) 0.0335(9) 0.0193(7) 0.0007(6) 0.0079(6) 0.0081(7)
C11 0.0149(7) 0.0257(8) 0.0187(7) 0.0019(6) 0.0056(6) 0.0048(6)
C12 0.0199(7) 0.0222(8) 0.0165(7) -0.0042(6) 0.0068(6) -0.0003(6)
C13 0.0215(8) 0.0193(8) 0.0200(7) 0.0000(6) 0.0086(6) 0.0001(6)
C14 0.0285(9) 0.0246(9) 0.0247(8) -0.0038(6) 0.0122(7) 0.0015(7)
C15 0.0322(9) 0.0285(9) 0.0332(9) 0.0013(7) 0.0164(8) 0.0106(7)
C16 0.0283(9) 0.0338(10) 0.0256(8) 0.0067(7) 0.0096(7) 0.0113(7)
C17 0.0261(8) 0.0261(9) 0.0194(7) 0.0055(6) 0.0080(6) 0.0059(7)
C18 0.0329(9) 0.0305(9) 0.0174(7) 0.0054(6) 0.0026(7) 0.0125(8)
C19 0.0447(11) 0.0347(10) 0.0217(8) 0.0075(7) 0.0097(8) 0.0149(9)
C20 0.0654(15) 0.0437(12) 0.0188(8) 0.0058(8) 0.0092(9) 0.0251(11)
C21 0.0738(17) 0.0466(13) 0.0215(9) -0.0041(8) -0.0066(10) 0.0255(12)
C22 0.0465(13) 0.0465(13) 0.0348(10) -0.0013(9) -0.0137(9) 0.0098(10)
C23 0.0341(10) 0.0430(11) 0.0261(9) 0.0055(8) -0.0025(8) 0.0110(9)
C24 0.0211(8) 0.0213(8) 0.0204(7) -0.0018(6) 0.0063(6) -0.0041(6)
C25 0.0166(7) 0.0281(9) 0.0204(7) 0.0011(6) 0.0061(6) 0.0014(6)
C26 0.0304(9) 0.0316(10) 0.0314(9) 0.0004(7) 0.0145(7) -0.0063(8)
C27 0.0396(11) 0.0526(13) 0.0325(9) 0.0056(9) 0.0219(9) -0.0067(9)
C28 0.0310(10) 0.0716(15) 0.0217(8) -0.0048(9) 0.0126(8) -0.0103(10)
C29 0.0292(10) 0.0655(14) 0.0232(8) -0.0142(9) 0.0124(7) -0.0197(9)
C30 0.0179(7) 0.0268(8) 0.0196(7) -0.0007(6) 0.0046(6) -0.0002(6)
C31 0.0190(8) 0.0257(8) 0.0233(7) 0.0056(6) 0.0089(6) 0.0030(6)
C32 0.0207(8) 0.0345(10) 0.0268(8) 0.0061(7) 0.0049(7) 0.0006(7)
C33 0.0173(8) 0.0474(12) 0.0357(9) 0.0134(8) 0.0092(7) 0.0033(8)
C34 0.0261(9) 0.0413(11) 0.0359(9) 0.0132(8) 0.0199(8) 0.0117(8)
C35 0.0301(9) 0.0298(9) 0.0297(8) 0.0054(7) 0.0170(7) 0.0067(7)
C36 0.0215(8) 0.0250(9) 0.0279(8) 0.0034(6) 0.0122(7) 0.0018(7)
N1 0.0152(6) 0.0222(7) 0.0197(6) 0.0012(5) 0.0059(5) 0.0016(5)
N2 0.0222(7) 0.0208(7) 0.0177(6) 0.0014(5) 0.0078(5) 0.0024(5)
N3 0.0166(6) 0.0216(7) 0.0168(6) -0.0011(5) 0.0066(5) -0.0005(5)
N4 0.0225(7) 0.0400(9) 0.0199(6) -0.0062(6) 0.0094(5) -0.0098(6)
N5 0.0227(7) 0.0233(7) 0.0263(7) -0.0007(6) 0.0070(6) -0.0011(6)
C37 0.0258(9) 0.0253(9) 0.0288(8) 0.0034(7) 0.0016(7) -0.0005(7)
C38 0.0462(13) 0.0428(13) 0.0513(13) 0.0014(10) -0.0150(10) -0.0181(11)
O1 0.0251(6) 0.0289(7) 0.0407(7) -0.0117(5) 0.0163(5) -0.0046(5)
Cl1 0.0283(7) 0.0245(4) 0.0338(6) -0.0051(3) 0.0062(4) -0.0049(4)
O2 0.0461(16) 0.0503(18) 0.0353(13) -0.0071(11) 0.0186(10) -0.0064(12)
O3 0.0330(14) 0.073(2) 0.0325(11) -0.0114(12) 0.0074(10) -0.0138(13)
O4 0.0575(14) 0.0265(11) 0.078(2) -0.0007(10) 0.0209(13) 0.0024(9)
O5 0.0250(16) 0.0326(16) 0.0500(18) 0.0016(12) 0.0093(14) 0.0015(14)
Cl1' 0.037(3) 0.043(2) 0.041(2) 0.0097(16) 0.0140(17) 0.0058(17)
O2' 0.056(6) 0.063(7) 0.034(4) -0.009(4) 0.032(4) 0.000(5)
O3' 0.019(4) 0.059(5) 0.046(4) -0.014(4) 0.008(3) -0.009(4)
O4' 0.037(4) 0.056(5) 0.070(6) 0.027(4) 0.014(4) 0.012(3)
O5' 0.026(5) 0.030(5) 0.027(4) -0.009(3) 0.007(4) 0.003(4)
C1S 0.067(2) 0.064(5) 0.066(2) -0.006(4) 0.0044(17) 0.019(4)
O1S 0.0471(16) 0.095(2) 0.0602(18) 0.0262(17) 0.0149(14) 0.0093(16)
N1S 0.089(5) 0.044(3) 0.089(4) -0.007(3) -0.039(4) -0.018(3)
C3S 0.067(2) 0.064(5) 0.066(2) -0.006(4) 0.0044(17) 0.019(4)
C2S 0.070(4) 0.042(3) 0.053(3) -0.013(3) 0.014(3) 0.012(3)

loop_
_atom_type_symbol
_atom_type_description
_atom_type_scat_dispersion_real
_atom_type_scat_dispersion_imag
_atom_type_scat_source
C C 0.0033 0.0016 'International Tables Vol C Tables 4.2.6.8 and 6.1.1.4'
H H 0.0000 0.0000 'International Tables Vol C Tables 4.2.6.8 and 6.1.1.4'
N N 0.0061 0.0033 'International Tables Vol C Tables 4.2.6.8 and 6.1.1.4'
O O 0.0106 0.0060 'International Tables Vol C Tables 4.2.6.8 and 6.1.1.4'
Cl Cl 0.1484 0.1585 'International Tables Vol C Tables 4.2.6.8 and 6.1.1.4'
Fe Fe 0.3463 0.8444 'International Tables Vol C Tables 4.2.6.8 and 6.1.1.4'

loop_
_geom_angle_atom_site_label_1
_geom_angle_atom_site_label_2
_geom_angle_atom_site_label_3
_geom_angle
O1 Fe1 N5 103.96(5)
O1 Fe1 N4 88.82(6)
N5 Fe1 N4 101.54(5)
O1 Fe1 N3 92.08(5)
N5 Fe1 N3 163.95(5)
N4 Fe1 N3 79.02(5)
O1 Fe1 N1 99.71(5)
N5 Fe1 N1 98.34(5)
N4 Fe1 N1 155.78(5)
N3 Fe1 N1 78.06(5)
C2 C1 C6 120.1(2)
C2 C1 H1 119.9
C6 C1 H1 119.9
C3 C2 C1 120.48(19)
C3 C2 H2 119.8
C1 C2 H2 119.8
C2 C3 C4 119.89(19)
C2 C3 H3 120.1
C4 C3 H3 120.1
C3 C4 C5 120.2(2)
C3 C4 H4 119.9
C5 C4 H4 119.9
C6 C5 C4 120.18(17)
C6 C5 H5 119.9
C4 C5 H5 119.9
C5 C6 C1 119.10(17)
C5 C6 C7 121.12(15)
C1 C6 C7 119.71(16)
N1 C7 C8 121.49(15)
N1 C7 C6 119.40(14)
C8 C7 C6 119.09(15)
C9 C8 C7 119.91(16)
C9 C8 H8 120.0
C7 C8 H8 120.0
C8 C9 C10 118.73(15)
C8 C9 H9 120.6
C10 C9 H9 120.6
C9 C10 C11 118.73(16)
C9 C10 H10 120.6
C11 C10 H10 120.6
N1 C11 C10 123.03(15)
N1 C11 C12 116.49(13)
C10 C11 C12 120.30(15)
N3 C12 C13 110.18(12)
N3 C12 C11 109.80(12)
C13 C12 C11 105.74(12)
N3 C12 H12 110.3
C13 C12 H12 110.3
C11 C12 H12 110.3
N2 C13 C14 123.16(15)
N2 C13 C12 115.74(13)
C14 C13 C12 120.92(14)
C15 C14 C13 118.79(15)
C15 C14 H14 120.6
C13 C14 H14 120.6
C16 C15 C14 118.63(16)
C16 C15 H15 120.7
C14 C15 H15 120.7
C15 C16 C17 119.69(16)
C15 C16 H16 120.2
C17 C16 H16 120.2
N2 C17 C16 122.17(15)
N2 C17 C18 117.79(14)
C16 C17 C18 120.04(15)
C23 C18 C19 120.05(17)
C23 C18 C17 120.11(16)
C19 C18 C17 119.84(17)
C20 C19 C18 120.2(2)
C20 C19 H19 119.9
C18 C19 H19 119.9
C21 C20 C19 119.4(2)
C21 C20 H20 120.3
C19 C20 H20 120.3
C20 C21 C22 120.68(19)
C20 C21 H21 119.7
C22 C21 H21 119.7
C21 C22 C23 120.0(2)
C21 C22 H22 120.0
C23 C22 H22 120.0
C18 C23 C22 119.6(2)
C18 C23 H23 120.2
C22 C23 H23 120.2
N3 C24 C25 112.29(13)
N3 C24 H24A 109.1
C25 C24 H24A 109.1
N3 C24 H24B 109.1
C25 C24 H24B 109.1
H24A C24 H24B 107.9
N4 C25 C26 121.75(15)
N4 C25 C24 117.60(14)
C26 C25 C24 120.58(15)
C27 C26 C25 118.65(17)
C27 C26 H26 120.7
C25 C26 H26 120.7
C28 C27 C26 119.62(17)
C28 C27 H27 120.2
C26 C27 H27 120.2
C29 C28 C27 118.38(17)
C29 C28 H28 120.8
C27 C28 H28 120.8
N4 C29 C28 122.68(18)
N4 C29 H29 118.7
C28 C29 H29 118.7
N3 C30 C31 112.94(12)
N3 C30 H30A 109.0
C31 C30 H30A 109.0
N3 C30 H30B 109.0
C31 C30 H30B 109.0
H30A C30 H30B 107.8
C32 C31 C36 120.12(15)
C32 C31 C30 120.21(15)
C36 C31 C30 119.47(14)
C33 C32 C31 121.39(18)
C33 C32 H32 119.3
C31 C32 H32 119.3
C34 C33 C32 118.62(17)
C34 C33 H33 120.7
C32 C33 H33 120.7
C33 C34 C35 121.30(16)
C33 C34 H34 119.4
C35 C34 H34 119.4
C34 C35 C36 120.58(17)
C34 C35 H35 119.7
C36 C35 H35 119.7
O1 C36 C35 120.53(16)
O1 C36 C31 121.45(14)
C35 C36 C31 117.97(16)
C11 N1 C7 118.00(13)
C11 N1 Fe1 108.61(10)
C7 N1 Fe1 133.38(11)
C13 N2 C17 117.55(14)
C12 N3 C24 113.47(12)
C12 N3 C30 110.19(11)
C24 N3 C30 110.62(12)
C12 N3 Fe1 101.80(9)
C24 N3 Fe1 111.19(9)
C30 N3 Fe1 109.21(9)
C25 N4 C29 118.88(15)
C25 N4 Fe1 115.21(10)
C29 N4 Fe1 124.87(13)
C37 N5 Fe1 172.29(14)
N5 C37 C38 177.4(2)
C37 C38 H38A 109.5
C37 C38 H38B 109.5
H38A C38 H38B 109.5
C37 C38 H38C 109.5
H38A C38 H38C 109.5
H38B C38 H38C 109.5
C36 O1 Fe1 124.17(11)
O5 Cl1 O3 110.4(3)
O5 Cl1 O4 109.9(3)
O3 Cl1 O4 108.0(2)
O5 Cl1 O2 110.0(3)
O3 Cl1 O2 108.9(2)
O4 Cl1 O2 109.61(19)
O4' Cl1' O5' 110.7(10)
O4' Cl1' O2' 112.6(8)
O5' Cl1' O2' 112.0(10)
O4' Cl1' O3' 107.9(8)
O5' Cl1' O3' 106.9(9)
O2' Cl1' O3' 106.5(7)
O1S C1S H1S1 109.5
O1S C1S H1S2 109.5
H1S1 C1S H1S2 109.5
O1S C1S H1S3 109.5
H1S1 C1S H1S3 109.5
H1S2 C1S H1S3 109.5
C1S O1S H1S 109.5
N1S C3S C2S 176(4)
C3S C2S H2S1 109.5
C3S C2S H2S2 109.5
H2S1 C2S H2S2 109.5
C3S C2S H2S3 109.5
H2S1 C2S H2S3 109.5
H2S2 C2S H2S3 109.5

loop_
_geom_bond_atom_site_label_1
_geom_bond_atom_site_label_2
_geom_bond_distance
Fe1 O1 1.9560(13)
Fe1 N5 2.0769(14)
Fe1 N4 2.1598(14)
Fe1 N3 2.1699(13)
Fe1 N1 2.2633(13)
C1 C2 1.385(3)
C1 C6 1.402(2)
C1 H1 0.9500
C2 C3 1.379(3)
C2 H2 0.9500
C3 C4 1.385(3)
C3 H3 0.9500
C4 C5 1.393(3)
C4 H4 0.9500
C5 C6 1.389(2)
C5 H5 0.9500
C6 C7 1.488(2)
C7 N1 1.351(2)
C7 C8 1.397(2)
C8 C9 1.376(3)
C8 H8 0.9500
C9 C10 1.386(3)
C9 H9 0.9500
C10 C11 1.387(2)
C10 H10 0.9500
C11 N1 1.349(2)
C11 C12 1.523(2)
C12 N3 1.4800(19)
C12 C13 1.516(2)
C12 H12 1.0000
C13 N2 1.346(2)
C13 C14 1.388(2)
C14 C15 1.383(2)
C14 H14 0.9500
C15 C16 1.376(3)
C15 H15 0.9500
C16 C17 1.392(2)
C16 H16 0.9500
C17 N2 1.348(2)
C17 C18 1.484(2)
C18 C23 1.387(3)
C18 C19 1.394(3)
C19 C20 1.387(3)
C19 H19 0.9500
C20 C21 1.385(4)
C20 H20 0.9500
C21 C22 1.386(4)
C21 H21 0.9500
C22 C23 1.390(3)
C22 H22 0.9500
C23 H23 0.9500
C24 N3 1.483(2)
C24 C25 1.517(2)
C24 H24A 0.9900
C24 H24B 0.9900
C25 N4 1.334(2)
C25 C26 1.388(2)
C26 C27 1.385(3)
C26 H26 0.9500
C27 C28 1.377(3)
C27 H27 0.9500
C28 C29 1.373(3)
C28 H28 0.9500
C29 N4 1.346(2)
C29 H29 0.9500
C30 N3 1.493(2)
C30 C31 1.503(2)
C30 H30A 0.9900
C30 H30B 0.9900
C31 C32 1.391(2)
C31 C36 1.415(2)
C32 C33 1.388(3)
C32 H32 0.9500
C33 C34 1.387(3)
C33 H33 0.9500
C34 C35 1.388(3)
C34 H34 0.9500
C35 C36 1.406(2)
C35 H35 0.9500
C36 O1 1.325(2)
N5 C37 1.134(2)
C37 C38 1.453(3)
C38 H38A 0.9800
C38 H38B 0.9800
C38 H38C 0.9800
Cl1 O5 1.430(3)
Cl1 O3 1.436(3)
Cl1 O4 1.443(3)
Cl1 O2 1.444(3)
Cl1' O4' 1.420(9)
Cl1' O5' 1.431(11)
Cl1' O2' 1.448(9)
Cl1' O3' 1.451(10)
C1S O1S 1.41(2)
C1S H1S1 0.9800
C1S H1S2 0.9800
C1S H1S3 0.9800
O1S H1S 0.8400
N1S C3S 1.134(15)
C3S C2S 1.430(15)
C2S H2S1 0.9800
C2S H2S2 0.9800
C2S H2S3 0.9800

loop_
_geom_torsion_atom_site_label_1
_geom_torsion_atom_site_label_2
_geom_torsion_atom_site_label_3
_geom_torsion_atom_site_label_4
_geom_torsion
C6 C1 C2 C3 0.4(3)
C1 C2 C3 C4 0.3(3)
C2 C3 C4 C5 -0.4(3)
C3 C4 C5 C6 -0.1(3)
C4 C5 C6 C1 0.8(2)
C4 C5 C6 C7 177.77(15)
C2 C1 C6 C5 -0.9(3)
C2 C1 C6 C7 -177.96(16)
C5 C6 C7 N1 45.5(2)
C1 C6 C7 N1 -137.53(16)
C5 C6 C7 C8 -132.64(17)
C1 C6 C7 C8 44.3(2)
N1 C7 C8 C9 -3.4(2)
C6 C7 C8 C9 174.66(16)
C7 C8 C9 C10 1.6(3)
C8 C9 C10 C11 1.2(2)
C9 C10 C11 N1 -2.3(2)
C9 C10 C11 C12 172.61(15)
N1 C11 C12 N3 -42.20(18)
C10 C11 C12 N3 142.54(14)
N1 C11 C12 C13 76.64(16)
C10 C11 C12 C13 -98.61(16)
N3 C12 C13 N2 39.56(18)
C11 C12 C13 N2 -79.03(16)
N3 C12 C13 C14 -145.28(15)
C11 C12 C13 C14 96.13(17)
N2 C13 C14 C15 0.7(3)
C12 C13 C14 C15 -174.15(15)
C13 C14 C15 C16 -0.3(3)
C14 C15 C16 C17 -0.6(3)
C15 C16 C17 N2 1.3(3)
C15 C16 C17 C18 -178.77(17)
N2 C17 C18 C23 120.99(18)
C16 C17 C18 C23 -58.9(2)
N2 C17 C18 C19 -58.6(2)
C16 C17 C18 C19 121.45(19)
C23 C18 C19 C20 -2.8(3)
C17 C18 C19 C20 176.84(16)
C18 C19 C20 C21 0.8(3)
C19 C20 C21 C22 0.9(3)
C20 C21 C22 C23 -0.6(3)
C19 C18 C23 C22 3.0(3)
C17 C18 C23 C22 -176.62(17)
C21 C22 C23 C18 -1.3(3)
N3 C24 C25 N4 23.6(2)
N3 C24 C25 C26 -159.29(15)
N4 C25 C26 C27 0.2(3)
C24 C25 C26 C27 -176.75(17)
C25 C26 C27 C28 -1.7(3)
C26 C27 C28 C29 1.3(3)
C27 C28 C29 N4 0.7(3)
N3 C30 C31 C32 124.48(16)
N3 C30 C31 C36 -60.7(2)
C36 C31 C32 C33 -1.0(3)
C30 C31 C32 C33 173.78(16)
C31 C32 C33 C34 1.0(3)
C32 C33 C34 C35 0.2(3)
C33 C34 C35 C36 -1.4(3)
C34 C35 C36 O1 -176.00(16)
C34 C35 C36 C31 1.3(2)
C32 C31 C36 O1 177.15(16)
C30 C31 C36 O1 2.3(2)
C32 C31 C36 C35 -0.1(2)
C30 C31 C36 C35 -174.98(15)
C10 C11 N1 C7 0.6(2)
C12 C11 N1 C7 -174.56(13)
C10 C11 N1 Fe1 -178.47(13)
C12 C11 N1 Fe1 6.42(15)
C8 C7 N1 C11 2.3(2)
C6 C7 N1 C11 -175.75(14)
C8 C7 N1 Fe1 -178.95(12)
C6 C7 N1 Fe1 3.0(2)
C14 C13 N2 C17 0.0(2)
C12 C13 N2 C17 175.01(14)
C16 C17 N2 C13 -0.9(2)
C18 C17 N2 C13 179.12(15)
C13 C12 N3 C24 56.92(16)
C11 C12 N3 C24 173.00(12)
C13 C12 N3 C30 -178.41(12)
C11 C12 N3 C30 -62.34(15)
C13 C12 N3 Fe1 -62.63(13)
C11 C12 N3 Fe1 53.44(12)
C25 C24 N3 C12 -136.48(13)
C25 C24 N3 C30 99.09(15)
C25 C24 N3 Fe1 -22.43(15)
C31 C30 N3 C12 172.81(13)
C31 C30 N3 C24 -60.91(17)
C31 C30 N3 Fe1 61.78(14)
C26 C25 N4 C29 1.7(3)
C24 C25 N4 C29 178.74(17)
C26 C25 N4 Fe1 170.61(13)
C24 C25 N4 Fe1 -12.35(19)
C28 C29 N4 C25 -2.2(3)
C28 C29 N4 Fe1 -169.91(17)
C35 C36 O1 Fe1 -139.46(14)
C31 C36 O1 Fe1 43.3(2)
